data_2014031
loop_
_publ_author_name
'Viktor Kettmann '
'Jan Lokaj '
'Viktor Milata '
'Milan Marko '
'Magdal\'ena \<Stvrteck\'a'

_publ_section_title
;
 2-(Phenylaminomethylidene)cyclohexane-1,3-dione
;
_journal_issue 4
_journal_name_full 'Acta Crystallographica Section C'
_journal_page_first o252
_journal_page_last o254
_journal_paper_doi 10.1107/S0108270104003610
_journal_volume 60
_journal_year 2004
_chemical_formula_iupac 'C13 H13 N1 O2'
_chemical_formula_moiety 'C13 H13 N1 O2'
_chemical_formula_sum 'C13 H13 N O2'
_chemical_formula_weight 215.24
_chemical_melting_point 434
_chemical_name_systematic
;
2-(phenylaminomethylidene)cyclohexane-1,3-dione
;
_space_group_IT_number 2
_symmetry_cell_setting triclinic
_symmetry_space_group_name_Hall '-P 1'
_symmetry_space_group_name_H-M 'P -1'
_atom_sites_solution_hydrogens geom
_atom_sites_solution_primary direct
_atom_sites_solution_secondary difmap
_cell_angle_alpha 100.17(3)
_cell_angle_beta 93.85(3)
_cell_angle_gamma 107.96(4)
_cell_formula_units_Z 2
_cell_length_a 5.678(2)
_cell_length_b 8.424(3)
_cell_length_c 12.404(5)
_cell_measurement_reflns_used 20
_cell_measurement_temperature 293(2)
_cell_measurement_theta_max 20
_cell_measurement_theta_min 7
_cell_volume 550.8(4)
_computing_cell_refinement 'XSCANS '
_computing_data_collection 'XSCANS (Siemens, 1991) '
_computing_data_reduction 'XSCANS '
_computing_molecular_graphics 'PLUTON (Spek, 1992) '
_computing_publication_material 'SHELXL97 '
_computing_structure_refinement 'SHELXL97 (Sheldrick, 1997)'
_computing_structure_solution 'SHELXS97 (Sheldrick, 1990)'
_diffrn_ambient_temperature 293(2)
_diffrn_measured_fraction_theta_full 0.995
_diffrn_measured_fraction_theta_max 0.995
_diffrn_measurement_device_type 'Siemens P4 diffractometer '
_diffrn_measurement_method \w/2\q
_diffrn_radiation_monochromator graphite
_diffrn_radiation_source 'fine-focus sealed tube'
_diffrn_radiation_type MoK\a
_diffrn_radiation_wavelength 0.71073
_diffrn_reflns_av_R_equivalents 0.0365
_diffrn_reflns_limit_h_max 7
_diffrn_reflns_limit_h_min -1
_diffrn_reflns_limit_k_max 11
_diffrn_reflns_limit_k_min -11
_diffrn_reflns_limit_l_max 17
_diffrn_reflns_limit_l_min -17
_diffrn_reflns_number 4085
_diffrn_reflns_theta_full 30.00
_diffrn_reflns_theta_max 30.00
_diffrn_reflns_theta_min 1.68
_diffrn_standards_decay_% 2
_diffrn_standards_interval_count 97
_diffrn_standards_number 3
_exptl_absorpt_coefficient_mu 0.088
_exptl_absorpt_correction_type none
_exptl_crystal_colour colourless
_exptl_crystal_density_diffrn 1.298
_exptl_crystal_density_method 'not measured'
_exptl_crystal_description prism
_exptl_crystal_F_000 228
_exptl_crystal_size_max 0.30
_exptl_crystal_size_mid 0.20
_exptl_crystal_size_min 0.15
_refine_diff_density_max 0.208
_refine_diff_density_min -0.168
_refine_ls_extinction_method none
_refine_ls_goodness_of_fit_ref 1.051
_refine_ls_hydrogen_treatment constr
_refine_ls_matrix_type full
_refine_ls_number_parameters 178
_refine_ls_number_reflns 3188
_refine_ls_number_restraints 35
_refine_ls_restrained_S_all 1.059
_refine_ls_R_factor_all 0.1176
_refine_ls_R_factor_gt 0.0645
_refine_ls_shift/su_max 0.001
_refine_ls_structure_factor_coef Fsqd
_refine_ls_weighting_details 'calc w=1/[\s^2^(Fo^2^)+(0.0636P)^2^+0.2041P] where P=(Fo^2^+2Fc^2^)/3'
_refine_ls_weighting_scheme calc
_refine_ls_wR_factor_gt 0.1615
_refine_ls_wR_factor_ref 0.1990
_reflns_number_gt 1818
_reflns_number_total 3188
_reflns_threshold_expression I>2\s(I)
_cod_data_source_file na1643.cif
_cod_data_source_block I
_cod_original_formula_sum 'C13 H13 N1 O2'
_cod_database_code 2014031
_cod_database_fobs_code 2014031

loop_
_symmetry_equiv_pos_as_xyz
'x, y, z'
'-x, -y, -z'

loop_
_atom_site_label
_atom_site_fract_x
_atom_site_fract_y
_atom_site_fract_z
_atom_site_U_iso_or_equiv
_atom_site_adp_type
_atom_site_calc_flag
_atom_site_refinement_flags
_atom_site_occupancy
_atom_site_disorder_assembly
_atom_site_disorder_group
_atom_site_type_symbol
C1 0.4552(4) 0.6907(4) 0.56698(19) 0.0723(8) Uani d D 1 . . C
C2 0.4521(4) 0.6600(3) 0.67881(16) 0.0500(5) Uani d . 1 A . C
C3 0.6640(4) 0.7432(3) 0.76235(17) 0.0529(5) Uani d D 1 . . C
C4 0.8945(4) 0.8666(3) 0.73295(19) 0.0659(7) Uani d D 1 A . C
H4A 0.8927 0.9820 0.7577 0.079 Uiso calc PR 0.582(6) A 1 H
H4B 1.0412 0.8566 0.7722 0.079 Uiso calc PR 0.582(6) A 1 H
H4C 1.0171 0.8094 0.7185 0.079 Uiso calc PR 0.418(6) A 2 H
H4D 0.9666 0.9613 0.7953 0.079 Uiso calc PR 0.418(6) A 2 H
C5 0.9149(7) 0.8370(7) 0.6109(3) 0.0702(14) Uani d PDU 0.582(6) A 1 C
H5A 0.9426 0.7288 0.5874 0.084 Uiso calc PR 0.582(6) A 1 H
H5B 1.0558 0.9267 0.5961 0.084 Uiso calc PR 0.582(6) A 1 H
C6 0.6762(11) 0.8356(12) 0.5469(6) 0.076(3) Uani d PDU 0.582(6) A 1 C
H6A 0.6917 0.8204 0.4686 0.091 Uiso calc PR 0.582(6) A 1 H
H6B 0.6486 0.9438 0.5704 0.091 Uiso calc PR 0.582(6) A 1 H
C5' 0.8372(12) 0.9349(7) 0.6320(4) 0.0721(18) Uani d PDU 0.418(6) A 2 C
H5'1 0.7313 1.0045 0.6491 0.086 Uiso calc PR 0.418(6) A 2 H
H5'2 0.9913 1.0061 0.6124 0.086 Uiso calc PR 0.418(6) A 2 H
C6' 0.7070(16) 0.7887(16) 0.5356(6) 0.074(3) Uani d PDU 0.418(6) A 2 C
H6'1 0.8070 0.7143 0.5208 0.089 Uiso calc PR 0.418(6) A 2 H
H6'2 0.6824 0.8321 0.4698 0.089 Uiso calc PR 0.418(6) A 2 H
C7 0.2363(4) 0.5429(3) 0.70021(16) 0.0501(5) Uani d . 1 . . C
H7 0.1048 0.4931 0.6432 0.060 Uiso calc R 1 A . H
C8 -0.0070(4) 0.3819(2) 0.82497(15) 0.0473(5) Uani d . 1 . . C
C9 -0.2384(4) 0.3293(3) 0.76301(18) 0.0583(6) Uani d . 1 A . C
H9 -0.2597 0.3667 0.6980 0.070 Uiso calc R 1 . . H
C10 -0.4390(4) 0.2194(3) 0.7994(2) 0.0696(7) Uani d . 1 . . C
H10 -0.5958 0.1827 0.7579 0.084 Uiso calc R 1 A . H
C11 -0.4101(5) 0.1638(3) 0.8957(2) 0.0701(7) Uani d . 1 A . C
H11 -0.5463 0.0914 0.9198 0.084 Uiso calc R 1 . . H
C12 -0.1784(5) 0.2165(3) 0.95562(19) 0.0661(7) Uani d . 1 . . C
H12 -0.1575 0.1780 1.0203 0.079 Uiso calc R 1 A . H
C13 0.0245(4) 0.3256(3) 0.92158(17) 0.0568(6) Uani d . 1 A . C
H13 0.1811 0.3611 0.9631 0.068 Uiso calc R 1 . . H
N1 0.2070(3) 0.4985(2) 0.79583(13) 0.0528(5) Uani d . 1 A . N
H1 0.3320 0.5454 0.8469 0.063 Uiso calc R 1 . . H
O1 0.2915(10) 0.5952(8) 0.4895(5) 0.0732(17) Uani d PDU 0.582(6) A . O
O1' 0.2559(14) 0.6629(13) 0.5050(8) 0.084(3) Uani d PDU 0.418(6) A . O
O2 0.6626(3) 0.7175(2) 0.85724(13) 0.0793(6) Uani d . 1 A . O

loop_
_atom_site_aniso_label
_atom_site_aniso_U_11
_atom_site_aniso_U_22
_atom_site_aniso_U_33
_atom_site_aniso_U_12
_atom_site_aniso_U_13
_atom_site_aniso_U_23
C1 0.0476(12) 0.103(2) 0.0540(13) -0.0041(12) 0.0032(10) 0.0375(13)
C2 0.0424(10) 0.0585(12) 0.0431(10) 0.0030(9) 0.0057(8) 0.0193(9)
C3 0.0490(11) 0.0537(12) 0.0494(11) 0.0050(9) 0.0038(9) 0.0157(9)
C4 0.0491(12) 0.0681(15) 0.0622(13) -0.0064(11) 0.0021(10) 0.0140(11)
C5 0.054(2) 0.072(3) 0.069(2) -0.007(2) 0.0148(18) 0.022(2)
C6 0.060(3) 0.100(5) 0.064(3) 0.004(3) 0.014(2) 0.043(3)
C5' 0.067(3) 0.059(3) 0.071(3) -0.013(3) 0.020(3) 0.020(3)
C6' 0.058(3) 0.096(6) 0.060(3) -0.001(4) 0.018(3) 0.036(3)
C7 0.0432(10) 0.0597(12) 0.0420(10) 0.0052(9) 0.0044(8) 0.0181(9)
C8 0.0461(10) 0.0485(11) 0.0434(10) 0.0054(8) 0.0106(8) 0.0163(8)
C9 0.0505(12) 0.0721(14) 0.0523(11) 0.0098(10) 0.0086(9) 0.0306(11)
C10 0.0459(12) 0.0837(17) 0.0737(15) 0.0039(11) 0.0071(11) 0.0336(13)
C11 0.0621(14) 0.0747(16) 0.0695(15) 0.0028(12) 0.0219(12) 0.0350(13)
C12 0.0761(16) 0.0682(14) 0.0515(12) 0.0093(12) 0.0136(11) 0.0296(11)
C13 0.0577(12) 0.0626(13) 0.0441(10) 0.0063(10) 0.0038(9) 0.0202(9)
N1 0.0447(9) 0.0604(11) 0.0440(9) -0.0004(8) 0.0020(7) 0.0198(8)
O1 0.0527(19) 0.106(4) 0.048(2) 0.002(2) 0.0017(15) 0.029(3)
O1' 0.061(3) 0.120(6) 0.055(3) -0.003(3) -0.006(3) 0.043(4)
O2 0.0673(11) 0.0951(13) 0.0519(9) -0.0111(9) -0.0091(7) 0.0287(9)

loop_
_atom_type_symbol
_atom_type_description
_atom_type_scat_dispersion_real
_atom_type_scat_dispersion_imag
_atom_type_scat_source
C C 0.0033 0.0016 'International Tables Vol C Tables 4.2.6.8 and 6.1.1.4'
H H 0.0000 0.0000 'International Tables Vol C Tables 4.2.6.8 and 6.1.1.4'
N N 0.0061 0.0033 'International Tables Vol C Tables 4.2.6.8 and 6.1.1.4'
O O 0.0106 0.0060 'International Tables Vol C Tables 4.2.6.8 and 6.1.1.4'

loop_
_geom_angle_atom_site_label_1
_geom_angle_atom_site_label_2
_geom_angle_atom_site_label_3
_geom_angle
_geom_angle_publ_flag
O1 C1 C2 121.2(4) yes
O1' C1 C2 121.3(5) ?
O1 C1 C6 121.8(4) yes
O1' C1 C6 114.5(6) ?
C2 C1 C6 116.9(3) yes
O1' C1 C6' 120.6(6) ?
C2 C1 C6' 117.1(4) ?
C7 C2 C3 121.58(17) yes
C7 C2 C1 116.70(18) yes
C3 C2 C1 121.69(18) yes
O2 C3 C2 121.99(19) yes
O2 C3 C4 119.13(19) yes
C2 C3 C4 118.88(18) yes
C5 C4 C3 113.4(2) yes
C3 C4 C5' 112.2(3) ?
C5 C4 H4A 108.9 ?
C3 C4 H4A 108.9 ?
C5 C4 H4B 108.9 ?
C3 C4 H4B 108.9 ?
H4A C4 H4B 107.7 ?
C3 C4 H4C 109.2 ?
C5' C4 H4C 109.2 ?
C3 C4 H4D 109.2 ?
C5' C4 H4D 109.2 ?
H4C C4 H4D 107.9 ?
C4 C5 C6 109.8(5) yes
C4 C5 H5A 109.7 ?
C6 C5 H5A 109.7 ?
C4 C5 H5B 109.7 ?
C6 C5 H5B 109.7 ?
H5A C5 H5B 108.2 ?
C5 C6 C1 109.8(5) yes
C5 C6 H6A 109.7 ?
C1 C6 H6A 109.7 ?
C5 C6 H6B 109.7 ?
C1 C6 H6B 109.7 ?
H6A C6 H6B 108.2 ?
C6' C5' C4 110.2(6) ?
C6' C5' H5'1 109.6 ?
C4 C5' H5'1 109.6 ?
C6' C5' H5'2 109.6 ?
C4 C5' H5'2 109.6 ?
H5'1 C5' H5'2 108.1 ?
C5' C6' C1 107.4(6) ?
C5' C6' H6'1 110.2 ?
C1 C6' H6'1 110.2 ?
C5' C6' H6'2 110.2 ?
C1 C6' H6'2 110.2 ?
H6'1 C6' H6'2 108.5 ?
N1 C7 C2 124.01(18) yes
N1 C7 H7 118.0 ?
C2 C7 H7 118.0 ?
C9 C8 C13 120.53(18) ?
C9 C8 N1 122.59(17) ?
C13 C8 N1 116.86(18) ?
C8 C9 C10 118.8(2) ?
C8 C9 H9 120.6 ?
C10 C9 H9 120.6 ?
C11 C10 C9 121.1(2) ?
C11 C10 H10 119.4 ?
C9 C10 H10 119.4 ?
C12 C11 C10 119.2(2) ?
C12 C11 H11 120.4 ?
C10 C11 H11 120.4 ?
C11 C12 C13 121.0(2) ?
C11 C12 H12 119.5 ?
C13 C12 H12 119.5 ?
C12 C13 C8 119.4(2) ?
C12 C13 H13 120.3 ?
C8 C13 H13 120.3 ?
C7 N1 C8 127.64(17) yes
C7 N1 H1 116.2 ?
C8 N1 H1 116.2 ?

loop_
_geom_bond_atom_site_label_1
_geom_bond_atom_site_label_2
_geom_bond_site_symmetry_2
_geom_bond_distance
_geom_bond_publ_flag
C1 O1 . 1.257(5) yes
C1 O1' . 1.258(7) yes
C1 C2 . 1.455(3) yes
C1 C6 . 1.527(6) yes
C1 C6' . 1.529(8) ?
C2 C7 . 1.391(3) yes
C2 C3 . 1.438(3) yes
C3 O2 . 1.234(2) yes
C3 C4 . 1.512(3) yes
C4 C5 . 1.508(4) yes
C4 C5' . 1.523(5) ?
C4 H4A . 0.9700 ?
C4 H4B . 0.9700 ?
C4 H4C . 0.9700 ?
C4 H4D . 0.9700 ?
C5 C6 . 1.520(6) yes
C5 H5A . 0.9700 ?
C5 H5B . 0.9700 ?
C6 H6A . 0.9700 ?
C6 H6B . 0.9700 ?
C5' C6' . 1.515(7) ?
C5' H5'1 . 0.9700 ?
C5' H5'2 . 0.9700 ?
C6' H6'1 . 0.9700 ?
C6' H6'2 . 0.9700 ?
C7 N1 . 1.311(2) yes
C7 H7 . 0.9300 ?
C8 C9 . 1.378(3) yes
C8 C13 . 1.385(3) yes
C8 N1 . 1.421(2) yes
C9 C10 . 1.387(3) yes
C9 H9 . 0.9300 ?
C10 C11 . 1.376(3) yes
C10 H10 . 0.9300 ?
C11 C12 . 1.368(3) yes
C11 H11 . 0.9300 ?
C12 C13 . 1.378(3) yes
C12 H12 . 0.9300 ?
C13 H13 . 0.9300 ?
N1 H1 . 0.8600 ?

loop_
_geom_hbond_atom_site_label_D
_geom_hbond_atom_site_label_H
_geom_hbond_atom_site_label_A
_geom_hbond_site_symmetry_A
_geom_hbond_distance_DH
_geom_hbond_distance_HA
_geom_hbond_distance_DA
_geom_hbond_angle_DHA
_geom_hbond_publ_flag
N1 H1 O2 . 0.86 1.97 2.641(3) 134 y
C7 H7 O1 . 0.93 2.41 2.749(8) 102 y
C7 H7 O1' . 0.93 2.46 2.780(10) 100 y
C5 H5A O1' 1_655 0.97 2.27 3.006(11) 132 y
C6' H6'1 O1 2_666 0.97 2.47 3.196(16) 131 y
C7 H7 O1 2_566 0.93 2.52 3.436(6) 167 y
C7 H7 O1' 2_566 0.93 2.51 3.434(8) 175 y
C9 H9 O1 2_566 0.93 2.41 3.317(8) 166 y
C9 H9 O1' 2_566 0.93 2.49 3.332(11) 151 y

loop_
_geom_torsion_atom_site_label_1
_geom_torsion_atom_site_label_2
_geom_torsion_atom_site_label_3
_geom_torsion_atom_site_label_4
_geom_torsion
_geom_torsion_publ_flag
O1 C1 C2 C7 -12.2(5) ?
O1' C1 C2 C7 23.8(7) ?
C6 C1 C2 C7 172.1(5) ?
C6' C1 C2 C7 -167.5(7) ?
O1 C1 C2 C3 166.2(4) yes
O1' C1 C2 C3 -157.8(6) ?
C6 C1 C2 C3 -9.5(6) yes
C6' C1 C2 C3 10.9(7) ?
C7 C2 C3 O2 -1.6(4) yes
C1 C2 C3 O2 -179.9(3) ?
C7 C2 C3 C4 178.8(2) yes
C1 C2 C3 C4 0.5(4) yes
O2 C3 C4 C5 157.5(3) yes
C2 C3 C4 C5 -22.9(4) yes
O2 C3 C4 C5' -158.3(4) ?
C2 C3 C4 C5' 21.3(4) ?
C3 C4 C5 C6 53.4(6) yes
C4 C5 C6 C1 -61.3(8) yes
O1 C1 C6 C5 -136.0(6) yes
O1' C1 C6 C5 -169.9(8) ?
C2 C1 C6 C5 39.6(9) yes
C4 C5' C6' C1 64.4(10) ?
O1' C1 C6' C5' 126.3(9) ?
C2 C1 C6' C5' -42.6(11) ?
C3 C2 C7 N1 -0.1(4) yes
C1 C2 C7 N1 178.3(2) ?
C13 C8 C9 C10 0.2(4) ?
N1 C8 C9 C10 -178.0(2) ?
C8 C9 C10 C11 0.3(4) ?
C9 C10 C11 C12 -0.8(4) ?
C10 C11 C12 C13 0.8(4) ?
C11 C12 C13 C8 -0.3(4) ?
C9 C8 C13 C12 -0.2(4) ?
N1 C8 C13 C12 178.1(2) ?
C2 C7 N1 C8 179.2(2) ?
C9 C8 N1 C7 -16.2(4) yes
C13 C8 N1 C7 165.6(2) ?
